data_7206715
loop_
_publ_author_name
'Hou, Gui-Ge'
'Wu, Yan'
'Ma, Jian-Ping'
'Dong, Yu-Bin'

_publ_section_title
;
 Synthesis, structural characterization and properties of Ag(i)-complexes
 based on double-armed 1,3,4-oxadiazole bridging ligands
;
_journal_issue 22
_journal_name_full CrystEngComm
_journal_page_first 6850
_journal_paper_doi 10.1039/c1ce05718a
_journal_volume 13
_journal_year 2011
_chemical_formula_sum 'C30 H20 Ag F6 N4 O3 Sb'
_chemical_formula_weight 828.12
_chemical_name_systematic
;
?
;
_space_group_IT_number 14
_symmetry_cell_setting monoclinic
_symmetry_space_group_name_Hall '-P 2ybc'
_symmetry_space_group_name_H-M 'P 1 21/c 1'
_atom_sites_solution_hydrogens geom
_atom_sites_solution_primary direct
_atom_sites_solution_secondary difmap
_audit_creation_method SHELXL-97
_cell_angle_alpha 90.00
_cell_angle_beta 105.991(2)
_cell_angle_gamma 90.00
_cell_formula_units_Z 4
_cell_length_a 8.9896(12)
_cell_length_b 31.618(4)
_cell_length_c 12.7659(17)
_cell_measurement_reflns_used 6702
_cell_measurement_temperature 173(2)
_cell_measurement_theta_max 27.640
_cell_measurement_theta_min 2.357
_cell_volume 3488.1(8)
_computing_cell_refinement 'Bruker SMART'
_computing_data_collection 'Bruker SMART'
_computing_data_reduction 'Bruker SAINT'
_computing_molecular_graphics 'Bruker SHELXTL'
_computing_publication_material 'Bruker SHELXTL'
_computing_structure_refinement 'SHELXL-97 (Sheldrick, 1997)'
_computing_structure_solution 'SHELXS-97 (Sheldrick, 1990)'
_diffrn_ambient_temperature 173(2)
_diffrn_measured_fraction_theta_full 0.994
_diffrn_measured_fraction_theta_max 0.994
_diffrn_measurement_device_type 'CCD area detector'
_diffrn_measurement_method 'phi and omega scans'
_diffrn_radiation_monochromator graphite
_diffrn_radiation_source 'fine-focus sealed tube'
_diffrn_radiation_type MoK\a
_diffrn_radiation_wavelength 0.71073
_diffrn_reflns_av_R_equivalents 0.0451
_diffrn_reflns_av_sigmaI/netI 0.0502
_diffrn_reflns_limit_h_max 10
_diffrn_reflns_limit_h_min -10
_diffrn_reflns_limit_k_max 31
_diffrn_reflns_limit_k_min -38
_diffrn_reflns_limit_l_max 11
_diffrn_reflns_limit_l_min -15
_diffrn_reflns_number 18015
_diffrn_reflns_theta_full 25.50
_diffrn_reflns_theta_max 25.50
_diffrn_reflns_theta_min 1.29
_exptl_absorpt_coefficient_mu 1.402
_exptl_absorpt_correction_T_max 0.9332
_exptl_absorpt_correction_T_min 0.6040
_exptl_absorpt_correction_type multi-scan
_exptl_absorpt_process_details sadabs
_exptl_crystal_colour colourless
_exptl_crystal_density_diffrn 1.577
_exptl_crystal_density_method 'not measured'
_exptl_crystal_description plan
_exptl_crystal_F_000 1616
_exptl_crystal_size_max 0.40
_exptl_crystal_size_mid 0.30
_exptl_crystal_size_min 0.05
_refine_diff_density_max 1.288
_refine_diff_density_min -0.827
_refine_diff_density_rms 0.131
_refine_ls_extinction_method none
_refine_ls_goodness_of_fit_ref 1.083
_refine_ls_hydrogen_treatment constr
_refine_ls_matrix_type full
_refine_ls_number_parameters 406
_refine_ls_number_reflns 6450
_refine_ls_number_restraints 0
_refine_ls_restrained_S_all 1.083
_refine_ls_R_factor_all 0.0544
_refine_ls_R_factor_gt 0.0451
_refine_ls_shift/su_max 0.000
_refine_ls_shift/su_mean 0.000
_refine_ls_structure_factor_coef Fsqd
_refine_ls_weighting_details 'calc w=1/[\s^2^(Fo^2^)+(0.0583P)^2^+3.4716P] where P=(Fo^2^+2Fc^2^)/3'
_refine_ls_weighting_scheme calc
_refine_ls_wR_factor_gt 0.1166
_refine_ls_wR_factor_ref 0.1202
_reflns_number_gt 5288
_reflns_number_total 6450
_reflns_threshold_expression >2sigma(I)
_cod_data_source_file c1ce05718a.txt
_cod_data_source_block 2
_cod_depositor_comments
;
The following automatic conversions were performed:

'_symmetry_cell_setting' value 'Monoclinic' changed to 'monoclinic'
according to /home/saulius/struct/CIF-dictionaries/cif_core.dic
dictionary named 'cif_core.dic' version 2.4.1 from 2010-06-29.

Automatic conversion script
Id: cif_fix_values 1715 2011-07-08 13:25:40Z adriana 
;
_cod_original_sg_symbol_H-M P2(1)/c
_cod_database_code 7206715

loop_
_symmetry_equiv_pos_as_xyz
'x, y, z'
'-x, y+1/2, -z+1/2'
'-x, -y, -z'
'x, -y-1/2, z-1/2'

loop_
_atom_site_label
_atom_site_type_symbol
_atom_site_fract_x
_atom_site_fract_y
_atom_site_fract_z
_atom_site_U_iso_or_equiv
_atom_site_adp_type
_atom_site_occupancy
_atom_site_symmetry_multiplicity
_atom_site_calc_flag
_atom_site_refinement_flags
Ag1 Ag 0.43449(4) -0.050273(11) 0.44238(3) 0.03762(13) Uani 1 1 d .
N1 N 0.3459(4) 0.04903(11) 0.4264(3) 0.0275(8) Uani 1 1 d .
N2 N 0.3258(4) 0.01283(11) 0.3607(3) 0.0287(8) Uani 1 1 d .
N4 N 0.7164(9) 0.32873(19) 0.3819(5) 0.097(2) Uani 1 1 d .
N3 N 1.1969(5) -0.07900(15) 0.4285(4) 0.0471(11) Uani 1 1 d .
C1 C 1.0668(6) -0.07731(16) 0.3889(4) 0.0382(11) Uani 1 1 d .
C2 C 0.9040(5) -0.07534(16) 0.3339(4) 0.0353(11) Uani 1 1 d .
C3 C 0.8379(6) -0.10743(16) 0.2614(4) 0.0394(11) Uani 1 1 d .
H3 H 0.8982 -0.1309 0.2513 0.047 Uiso 1 1 calc R
C4 C 0.6832(6) -0.10462(15) 0.2044(4) 0.0366(11) Uani 1 1 d .
H4 H 0.6363 -0.1267 0.1560 0.044 Uiso 1 1 calc R
C5 C 0.5963(5) -0.06984(15) 0.2174(3) 0.0316(10) Uani 1 1 d .
C6 C 0.6631(5) -0.03810(15) 0.2902(4) 0.0357(11) Uani 1 1 d .
H6 H 0.6033 -0.0144 0.2999 0.043 Uiso 1 1 calc R
C7 C 0.8165(6) -0.04104(15) 0.3484(4) 0.0368(11) Uani 1 1 d .
H7 H 0.8623 -0.0194 0.3987 0.044 Uiso 1 1 calc R
C8 C 0.4301(5) -0.06747(18) 0.1489(4) 0.0399(12) Uani 1 1 d .
H8A H 0.4219 -0.0485 0.0858 0.048 Uiso 1 1 calc R
H8B H 0.3933 -0.0959 0.1211 0.048 Uiso 1 1 calc R
C9 C 0.1838(5) -0.04455(14) 0.1636(4) 0.0307(10) Uani 1 1 d .
C10 C 0.0986(6) -0.06979(16) 0.0806(4) 0.0380(11) Uani 1 1 d .
H10 H 0.1467 -0.0931 0.0562 0.046 Uiso 1 1 calc R
C11 C -0.0567(5) -0.06146(16) 0.0321(4) 0.0376(11) Uani 1 1 d .
H11 H -0.1137 -0.0791 -0.0251 0.045 Uiso 1 1 calc R
C12 C -0.1289(5) -0.02791(15) 0.0663(4) 0.0326(10) Uani 1 1 d .
H12 H -0.2356 -0.0225 0.0336 0.039 Uiso 1 1 calc R
C13 C -0.0451(5) -0.00240(14) 0.1477(3) 0.0296(10) Uani 1 1 d .
H13 H -0.0942 0.0211 0.1706 0.036 Uiso 1 1 calc R
C14 C 0.1121(5) -0.01021(13) 0.1983(3) 0.0262(9) Uani 1 1 d .
C15 C 0.1948(5) 0.01770(13) 0.2862(3) 0.0256(9) Uani 1 1 d .
C16 C 0.2264(5) 0.07315(13) 0.3872(3) 0.0260(9) Uani 1 1 d .
C17 C 0.1784(5) 0.11323(14) 0.4234(4) 0.0306(10) Uani 1 1 d .
C18 C 0.0242(6) 0.12541(16) 0.3764(5) 0.0456(13) Uani 1 1 d .
H18 H -0.0408 0.1084 0.3210 0.055 Uiso 1 1 calc R
C19 C -0.0334(7) 0.16173(19) 0.4098(6) 0.0610(17) Uani 1 1 d .
H19 H -0.1381 0.1696 0.3779 0.073 Uiso 1 1 calc R
C20 C 0.0593(7) 0.18623(18) 0.4881(5) 0.0574(16) Uani 1 1 d .
H20 H 0.0187 0.2113 0.5105 0.069 Uiso 1 1 calc R
C21 C 0.2114(6) 0.17539(16) 0.5360(4) 0.0458(13) Uani 1 1 d .
H21 H 0.2746 0.1930 0.5908 0.055 Uiso 1 1 calc R
C22 C 0.2722(5) 0.13888(14) 0.5042(4) 0.0328(10) Uani 1 1 d .
C23 C 0.5218(7) 0.15259(15) 0.6259(4) 0.0453(13) Uani 1 1 d .
H23A H 0.6169 0.1368 0.6626 0.054 Uiso 1 1 calc R
H23B H 0.4709 0.1611 0.6823 0.054 Uiso 1 1 calc R
C24 C 0.5656(6) 0.19169(16) 0.5740(4) 0.0430(13) Uani 1 1 d .
C25 C 0.6003(7) 0.18925(15) 0.4762(5) 0.0467(13) Uani 1 1 d .
H25 H 0.5957 0.1625 0.4413 0.056 Uiso 1 1 calc R
C26 C 0.6413(7) 0.22403(17) 0.4273(5) 0.0529(14) Uani 1 1 d .
H26 H 0.6627 0.2215 0.3587 0.063 Uiso 1 1 calc R
C27 C 0.6518(8) 0.26326(17) 0.4781(5) 0.0648(19) Uani 1 1 d .
C28 C 0.6154(12) 0.2661(2) 0.5773(6) 0.094(3) Uani 1 1 d .
H28 H 0.6194 0.2927 0.6126 0.112 Uiso 1 1 calc R
C29 C 0.5736(11) 0.23030(19) 0.6242(5) 0.085(3) Uani 1 1 d .
H29 H 0.5500 0.2324 0.6921 0.102 Uiso 1 1 calc R
C30 C 0.6878(9) 0.3000(2) 0.4260(6) 0.073(2) Uani 1 1 d .
F1 F 0.6442(5) 0.06717(12) 0.3103(3) 0.0782(12) Uani 1 1 d .
F2 F 0.7414(4) 0.09229(14) 0.1423(4) 0.0859(13) Uani 1 1 d .
F3 F 0.5020(6) 0.04168(12) 0.1097(3) 0.0935(15) Uani 1 1 d .
F4 F 0.4629(5) 0.12130(12) 0.0465(3) 0.0689(10) Uani 1 1 d .
F5 F 0.6060(5) 0.14640(10) 0.2435(3) 0.0694(10) Uani 1 1 d .
F6 F 0.3646(5) 0.09559(14) 0.2107(3) 0.0866(13) Uani 1 1 d .
O1 O 0.3380(4) -0.05154(10) 0.2149(2) 0.0339(7) Uani 1 1 d .
O2 O 0.4200(4) 0.12527(10) 0.5493(3) 0.0376(8) Uani 1 1 d .
O3 O 0.1284(3) 0.05503(9) 0.2986(2) 0.0275(7) Uani 1 1 d .
Sb1 Sb 0.55325(4) 0.094047(11) 0.17774(3) 0.03864(12) Uani 1 1 d .

loop_
_atom_site_aniso_label
_atom_site_aniso_U_11
_atom_site_aniso_U_22
_atom_site_aniso_U_33
_atom_site_aniso_U_23
_atom_site_aniso_U_13
_atom_site_aniso_U_12
Ag1 0.0274(2) 0.0359(2) 0.0398(2) -0.00506(15) -0.00706(16) 0.00396(15)
N1 0.0240(19) 0.0289(19) 0.0266(19) -0.0027(15) 0.0022(15) -0.0021(15)
N2 0.028(2) 0.0313(19) 0.0240(18) -0.0028(15) 0.0031(16) 0.0020(16)
N4 0.137(6) 0.051(3) 0.076(4) 0.018(3) -0.018(4) -0.023(4)
N3 0.034(3) 0.057(3) 0.044(3) 0.011(2) 0.001(2) -0.007(2)
C1 0.032(3) 0.047(3) 0.035(3) 0.007(2) 0.009(2) -0.005(2)
C2 0.026(2) 0.048(3) 0.031(2) 0.009(2) 0.006(2) -0.007(2)
C3 0.032(3) 0.042(3) 0.044(3) 0.006(2) 0.009(2) 0.003(2)
C4 0.033(3) 0.039(3) 0.036(3) -0.004(2) 0.005(2) -0.003(2)
C5 0.025(2) 0.044(3) 0.025(2) 0.001(2) 0.0063(19) -0.002(2)
C6 0.032(3) 0.040(3) 0.039(3) 0.002(2) 0.015(2) 0.004(2)
C7 0.033(3) 0.044(3) 0.034(3) -0.003(2) 0.010(2) -0.008(2)
C8 0.027(2) 0.063(3) 0.030(2) -0.004(2) 0.008(2) 0.004(2)
C9 0.028(2) 0.034(2) 0.029(2) 0.0032(19) 0.0070(19) -0.0018(19)
C10 0.033(3) 0.041(3) 0.036(3) -0.009(2) 0.002(2) -0.002(2)
C11 0.029(2) 0.045(3) 0.033(2) -0.003(2) -0.003(2) -0.007(2)
C12 0.020(2) 0.044(3) 0.029(2) 0.006(2) 0.0005(19) -0.006(2)
C13 0.026(2) 0.032(2) 0.029(2) 0.0040(18) 0.0041(19) 0.0030(18)
C14 0.024(2) 0.030(2) 0.024(2) 0.0037(17) 0.0055(18) -0.0046(18)
C15 0.022(2) 0.029(2) 0.025(2) 0.0014(17) 0.0063(18) 0.0000(17)
C16 0.022(2) 0.029(2) 0.027(2) 0.0014(18) 0.0080(18) -0.0037(18)
C17 0.029(2) 0.030(2) 0.033(2) 0.0030(19) 0.0089(19) 0.0041(19)
C18 0.031(3) 0.047(3) 0.056(3) -0.012(3) 0.007(2) 0.002(2)
C19 0.038(3) 0.056(4) 0.086(5) -0.011(3) 0.012(3) 0.012(3)
C20 0.051(3) 0.046(3) 0.080(4) -0.013(3) 0.028(3) 0.012(3)
C21 0.049(3) 0.040(3) 0.048(3) -0.010(2) 0.012(3) 0.003(2)
C22 0.034(3) 0.032(2) 0.033(2) 0.0018(19) 0.010(2) 0.002(2)
C23 0.054(3) 0.036(3) 0.037(3) -0.004(2) -0.003(2) -0.003(2)
C24 0.047(3) 0.032(3) 0.040(3) -0.006(2) -0.004(2) 0.001(2)
C25 0.056(3) 0.027(3) 0.060(3) -0.006(2) 0.021(3) 0.004(2)
C26 0.061(4) 0.039(3) 0.059(4) 0.003(3) 0.016(3) 0.012(3)
C27 0.087(5) 0.029(3) 0.061(4) 0.005(3) -0.008(3) -0.001(3)
C28 0.187(9) 0.031(3) 0.055(4) -0.015(3) 0.019(5) -0.015(4)
C29 0.164(8) 0.045(4) 0.039(3) -0.012(3) 0.017(4) -0.020(4)
C30 0.104(6) 0.042(4) 0.058(4) 0.006(3) -0.006(4) -0.003(3)
F1 0.099(3) 0.068(2) 0.048(2) 0.0095(18) -0.012(2) 0.000(2)
F2 0.054(2) 0.123(4) 0.085(3) -0.017(3) 0.026(2) 0.010(2)
F3 0.118(4) 0.060(2) 0.076(3) -0.020(2) -0.019(3) -0.016(2)
F4 0.084(3) 0.080(2) 0.0357(17) 0.0163(17) 0.0061(17) 0.012(2)
F5 0.096(3) 0.0454(19) 0.059(2) -0.0131(16) 0.007(2) -0.0069(18)
F6 0.060(2) 0.126(4) 0.084(3) 0.029(3) 0.036(2) -0.007(2)
O1 0.0267(17) 0.0438(19) 0.0277(16) -0.0066(14) 0.0017(13) 0.0053(14)
O2 0.0429(19) 0.0304(17) 0.0329(17) -0.0061(13) -0.0006(15) 0.0020(14)
O3 0.0222(15) 0.0313(16) 0.0248(15) -0.0014(12) -0.0007(12) 0.0032(12)
Sb1 0.0369(2) 0.0454(2) 0.02994(19) -0.00280(14) 0.00298(14) -0.00478(14)

loop_
_atom_type_symbol
_atom_type_description
_atom_type_scat_dispersion_real
_atom_type_scat_dispersion_imag
_atom_type_scat_source
C C 0.0033 0.0016 'International Tables Vol C Tables 4.2.6.8 and 6.1.1.4'
H H 0.0000 0.0000 'International Tables Vol C Tables 4.2.6.8 and 6.1.1.4'
N N 0.0061 0.0033 'International Tables Vol C Tables 4.2.6.8 and 6.1.1.4'
O O 0.0106 0.0060 'International Tables Vol C Tables 4.2.6.8 and 6.1.1.4'
F F 0.0171 0.0103 'International Tables Vol C Tables 4.2.6.8 and 6.1.1.4'
Ag Ag -0.8971 1.1015 'International Tables Vol C Tables 4.2.6.8 and 6.1.1.4'
Sb Sb -0.5866 1.5461 'International Tables Vol C Tables 4.2.6.8 and 6.1.1.4'

loop_
_geom_angle_atom_site_label_1
_geom_angle_atom_site_label_2
_geom_angle_atom_site_label_3
_geom_angle
_geom_angle_site_symmetry_1
_geom_angle_site_symmetry_3
N1 Ag1 N3 133.42(14) 3_656 1_455
N1 Ag1 N2 119.96(12) 3_656 .
N3 Ag1 N2 92.18(14) 1_455 .
C16 N1 N2 107.0(3) . .
C16 N1 Ag1 138.8(3) . 3_656
N2 N1 Ag1 114.2(2) . 3_656
C15 N2 N1 106.4(3) . .
C15 N2 Ag1 127.5(3) . .
N1 N2 Ag1 117.5(2) . .
C1 N3 Ag1 147.1(4) . 1_655
N3 C1 C2 177.2(6) . .
C7 C2 C3 120.5(4) . .
C7 C2 C1 120.5(4) . .
C3 C2 C1 118.9(5) . .
C4 C3 C2 119.1(5) . .
C4 C3 H3 120.5 . .
C2 C3 H3 120.5 . .
C3 C4 C5 120.4(4) . .
C3 C4 H4 119.8 . .
C5 C4 H4 119.8 . .
C4 C5 C6 120.0(4) . .
C4 C5 C8 118.0(4) . .
C6 C5 C8 121.9(4) . .
C7 C6 C5 119.8(4) . .
C7 C6 H6 120.1 . .
C5 C6 H6 120.1 . .
C6 C7 C2 120.2(4) . .
C6 C7 H7 119.9 . .
C2 C7 H7 119.9 . .
O1 C8 C5 108.6(4) . .
O1 C8 H8A 110.0 . .
C5 C8 H8A 110.0 . .
O1 C8 H8B 110.0 . .
C5 C8 H8B 110.0 . .
H8A C8 H8B 108.4 . .
O1 C9 C10 123.1(4) . .
O1 C9 C14 117.8(4) . .
C10 C9 C14 119.1(4) . .
C9 C10 C11 120.7(5) . .
C9 C10 H10 119.6 . .
C11 C10 H10 119.6 . .
C12 C11 C10 120.7(4) . .
C12 C11 H11 119.7 . .
C10 C11 H11 119.7 . .
C13 C12 C11 119.2(4) . .
C13 C12 H12 120.4 . .
C11 C12 H12 120.4 . .
C12 C13 C14 121.3(4) . .
C12 C13 H13 119.3 . .
C14 C13 H13 119.3 . .
C9 C14 C13 119.0(4) . .
C9 C14 C15 122.2(4) . .
C13 C14 C15 118.8(4) . .
N2 C15 O3 110.9(4) . .
N2 C15 C14 131.0(4) . .
O3 C15 C14 118.0(3) . .
N1 C16 O3 110.6(4) . .
N1 C16 C17 132.5(4) . .
O3 C16 C17 116.9(4) . .
C22 C17 C18 118.7(4) . .
C22 C17 C16 124.7(4) . .
C18 C17 C16 116.6(4) . .
C19 C18 C17 120.6(5) . .
C19 C18 H18 119.7 . .
C17 C18 H18 119.7 . .
C20 C19 C18 119.9(5) . .
C20 C19 H19 120.0 . .
C18 C19 H19 120.0 . .
C19 C20 C21 121.2(5) . .
C19 C20 H20 119.4 . .
C21 C20 H20 119.4 . .
C20 C21 C22 120.1(5) . .
C20 C21 H21 120.0 . .
C22 C21 H21 120.0 . .
O2 C22 C21 123.8(4) . .
O2 C22 C17 116.6(4) . .
C21 C22 C17 119.6(4) . .
O2 C23 C24 113.0(4) . .
O2 C23 H23A 109.0 . .
C24 C23 H23A 109.0 . .
O2 C23 H23B 109.0 . .
C24 C23 H23B 109.0 . .
H23A C23 H23B 107.8 . .
C25 C24 C29 118.7(5) . .
C25 C24 C23 120.5(4) . .
C29 C24 C23 120.8(5) . .
C26 C25 C24 122.0(5) . .
C26 C25 H25 119.0 . .
C24 C25 H25 119.0 . .
C25 C26 C27 119.9(6) . .
C25 C26 H26 120.1 . .
C27 C26 H26 120.1 . .
C26 C27 C28 118.5(6) . .
C26 C27 C30 120.5(6) . .
C28 C27 C30 120.9(6) . .
C29 C28 C27 120.1(6) . .
C29 C28 H28 119.9 . .
C27 C28 H28 119.9 . .
C24 C29 C28 120.8(6) . .
C24 C29 H29 119.6 . .
C28 C29 H29 119.6 . .
N4 C30 C27 178.1(8) . .
C9 O1 C8 116.6(3) . .
C22 O2 C23 117.6(4) . .
C15 O3 C16 105.1(3) . .
F6 Sb1 F5 90.5(2) . .
F6 Sb1 F4 89.58(18) . .
F5 Sb1 F4 89.32(16) . .
F6 Sb1 F3 90.3(2) . .
F5 Sb1 F3 179.0(2) . .
F4 Sb1 F3 90.07(17) . .
F6 Sb1 F2 179.11(19) . .
F5 Sb1 F2 90.02(19) . .
F4 Sb1 F2 89.74(19) . .
F3 Sb1 F2 89.1(2) . .
F6 Sb1 F1 90.34(19) . .
F5 Sb1 F1 90.14(16) . .
F4 Sb1 F1 179.45(17) . .
F3 Sb1 F1 90.47(17) . .
F2 Sb1 F1 90.3(2) . .

loop_
_geom_bond_atom_site_label_1
_geom_bond_atom_site_label_2
_geom_bond_distance
_geom_bond_site_symmetry_2
Ag1 N1 2.210(3) 3_656
Ag1 N3 2.283(4) 1_455
Ag1 N2 2.337(4) .
N1 C16 1.300(5) .
N1 N2 1.401(5) .
N1 Ag1 2.210(3) 3_656
N2 C15 1.303(5) .
N4 C30 1.134(8) .
N3 C1 1.140(6) .
N3 Ag1 2.283(4) 1_655
C1 C2 1.440(6) .
C2 C7 1.382(7) .
C2 C3 1.391(7) .
C3 C4 1.384(7) .
C3 H3 0.9500 .
C4 C5 1.386(7) .
C4 H4 0.9500 .
C5 C6 1.387(6) .
C5 C8 1.511(6) .
C6 C7 1.377(7) .
C6 H6 0.9500 .
C7 H7 0.9500 .
C8 O1 1.426(6) .
C8 H8A 0.9900 .
C8 H8B 0.9900 .
C9 O1 1.378(5) .
C9 C10 1.378(6) .
C9 C14 1.396(6) .
C10 C11 1.387(6) .
C10 H10 0.9500 .
C11 C12 1.376(7) .
C11 H11 0.9500 .
C12 C13 1.367(6) .
C12 H12 0.9500 .
C13 C14 1.404(6) .
C13 H13 0.9500 .
C14 C15 1.460(6) .
C15 O3 1.351(5) .
C16 O3 1.354(5) .
C16 C17 1.454(6) .
C17 C22 1.398(6) .
C17 C18 1.404(6) .
C18 C19 1.375(8) .
C18 H18 0.9500 .
C19 C20 1.355(8) .
C19 H19 0.9500 .
C20 C21 1.378(8) .
C20 H20 0.9500 .
C21 C22 1.385(7) .
C21 H21 0.9500 .
C22 O2 1.364(5) .
C23 O2 1.431(5) .
C23 C24 1.506(7) .
C23 H23A 0.9900 .
C23 H23B 0.9900 .
C24 C25 1.370(8) .
C24 C29 1.372(7) .
C25 C26 1.364(8) .
C25 H25 0.9500 .
C26 C27 1.390(8) .
C26 H26 0.9500 .
C27 C28 1.396(10) .
C27 C30 1.421(9) .
C28 C29 1.379(9) .
C28 H28 0.9500 .
C29 H29 0.9500 .
F1 Sb1 1.869(3) .
F2 Sb1 1.868(4) .
F3 Sb1 1.867(4) .
F4 Sb1 1.860(3) .
F5 Sb1 1.858(3) .
F6 Sb1 1.857(4) .

loop_
_geom_torsion_atom_site_label_1
_geom_torsion_atom_site_label_2
_geom_torsion_atom_site_label_3
_geom_torsion_atom_site_label_4
_geom_torsion
_geom_torsion_site_symmetry_1
C16 N1 N2 C15 -0.1(5) .
Ag1 N1 N2 C15 -178.0(3) 3_656
C16 N1 N2 Ag1 -150.3(3) .
Ag1 N1 N2 Ag1 31.8(3) 3_656
N1 Ag1 N2 C15 -176.8(3) 3_656
N3 Ag1 N2 C15 -32.1(4) 1_455
N1 Ag1 N2 N1 -33.7(4) 3_656
N3 Ag1 N2 N1 111.0(3) 1_455
Ag1 N3 C1 C2 58(12) 1_655
N3 C1 C2 C7 -122(11) .
N3 C1 C2 C3 55(11) .
C7 C2 C3 C4 -0.2(7) .
C1 C2 C3 C4 -176.9(5) .
C2 C3 C4 C5 1.5(7) .
C3 C4 C5 C6 -1.8(7) .
C3 C4 C5 C8 177.0(5) .
C4 C5 C6 C7 0.8(7) .
C8 C5 C6 C7 -178.0(4) .
C5 C6 C7 C2 0.5(7) .
C3 C2 C7 C6 -0.7(7) .
C1 C2 C7 C6 175.9(4) .
C4 C5 C8 O1 139.9(4) .
C6 C5 C8 O1 -41.3(6) .
O1 C9 C10 C11 179.6(4) .
C14 C9 C10 C11 -0.3(7) .
C9 C10 C11 C12 -0.2(8) .
C10 C11 C12 C13 0.9(7) .
C11 C12 C13 C14 -1.1(7) .
O1 C9 C14 C13 -179.8(4) .
C10 C9 C14 C13 0.1(6) .
O1 C9 C14 C15 -0.3(6) .
C10 C9 C14 C15 179.6(4) .
C12 C13 C14 C9 0.6(6) .
C12 C13 C14 C15 -178.9(4) .
N1 N2 C15 O3 0.5(5) .
Ag1 N2 C15 O3 146.8(3) .
N1 N2 C15 C14 -177.7(4) .
Ag1 N2 C15 C14 -31.4(7) .
C9 C14 C15 N2 -16.4(7) .
C13 C14 C15 N2 163.1(5) .
C9 C14 C15 O3 165.6(4) .
C13 C14 C15 O3 -14.9(6) .
N2 N1 C16 O3 -0.4(5) .
Ag1 N1 C16 O3 176.8(3) 3_656
N2 N1 C16 C17 176.2(4) .
Ag1 N1 C16 C17 -6.6(8) 3_656
N1 C16 C17 C22 11.9(8) .
O3 C16 C17 C22 -171.7(4) .
N1 C16 C17 C18 -164.9(5) .
O3 C16 C17 C18 11.5(6) .
C22 C17 C18 C19 -0.4(8) .
C16 C17 C18 C19 176.7(5) .
C17 C18 C19 C20 0.5(10) .
C18 C19 C20 C21 -0.3(10) .
C19 C20 C21 C22 0.0(10) .
C20 C21 C22 O2 -178.2(5) .
C20 C21 C22 C17 0.1(8) .
C18 C17 C22 O2 178.5(4) .
C16 C17 C22 O2 1.7(7) .
C18 C17 C22 C21 0.1(7) .
C16 C17 C22 C21 -176.7(5) .
O2 C23 C24 C25 -41.7(7) .
O2 C23 C24 C29 139.1(6) .
C29 C24 C25 C26 -0.4(9) .
C23 C24 C25 C26 -179.6(5) .
C24 C25 C26 C27 1.3(9) .
C25 C26 C27 C28 -1.8(10) .
C25 C26 C27 C30 -177.2(6) .
C26 C27 C28 C29 1.5(12) .
C30 C27 C28 C29 176.9(8) .
C25 C24 C29 C28 0.1(11) .
C23 C24 C29 C28 179.3(7) .
C27 C28 C29 C24 -0.6(13) .
C26 C27 C30 N4 4(27) .
C28 C27 C30 N4 -171(26) .
C10 C9 O1 C8 35.1(6) .
C14 C9 O1 C8 -145.0(4) .
C5 C8 O1 C9 175.8(4) .
C21 C22 O2 C23 -6.5(7) .
C17 C22 O2 C23 175.2(4) .
C24 C23 O2 C22 -69.7(6) .
N2 C15 O3 C16 -0.7(5) .
C14 C15 O3 C16 177.7(4) .
N1 C16 O3 C15 0.6(5) .
C17 C16 O3 C15 -176.5(4) .

loop_
_platon_squeeze_void_nr
_platon_squeeze_void_average_x
_platon_squeeze_void_average_y
_platon_squeeze_void_average_z
_platon_squeeze_void_volume
_platon_squeeze_void_count_electrons
1 0.119 0.250 0.080 405.6 166.6
2 -0.119 0.750 0.426 405.5 167.5
